data_4349890
loop_
_publ_author_name
'Khistiaeva, Viktoria V.'
'Melnikov, Alexey S.'
'Slavova, Sofia O.'
'Sizov, Vladimir V.'
'Starova, Galina L.'
'Koshevoy, Igor O.'
'Grachova, Elena V.'

_publ_section_title
;
 Heteroleptic \b-diketonate Ln(iii) complexes decorated with pyridyl
 substituted pyridazine ligands: synthesis, structure and luminescence
 properties
;
_journal_issue 12
_journal_name_full 'Inorganic Chemistry Frontiers'
_journal_page_first 3015
_journal_paper_doi 10.1039/C8QI00712H
_journal_volume 5
_journal_year 2018
_chemical_formula_moiety 'C37.98 H22 F9 Gd N4 O6 S3'
_chemical_formula_sum 'C38 H22 F9 Gd N4 O6 S3'
_chemical_formula_weight 1055.03
_space_group_crystal_system monoclinic
_space_group_IT_number 13
_space_group_name_Hall '-P 2yc'
_space_group_name_H-M_alt 'P 1 2/c 1'
_atom_sites_solution_hydrogens geom
_atom_sites_solution_primary direct
_atom_sites_solution_secondary difmap
_audit_creation_date 2016-06-29
_audit_creation_method
;
  Olex2 1.2-ac2
  (compiled 2012.03.27 svn.r2268, GUI svn.r4156)
;
_audit_update_record
;
2018-01-23 deposited with the CCDC.
2018-09-19 downloaded from the CCDC.
;
_cell_angle_alpha 90.00
_cell_angle_beta 94.050(6)
_cell_angle_gamma 90.00
_cell_formula_units_Z 4
_cell_length_a 24.2809(13)
_cell_length_b 10.2995(7)
_cell_length_c 16.5074(8)
_cell_measurement_reflns_used 4854
_cell_measurement_temperature 100(2)
_cell_measurement_theta_max 30.3980
_cell_measurement_theta_min 2.8380
_cell_volume 4117.9(4)
_computing_cell_refinement
;
CrysAlisPro, Agilent Technologies,
Version 1.171.36.32 (release 02-08-2013 CrysAlis171 .NET)
(compiled Aug  2 2013,16:46:58)
;
_computing_data_collection
;
CrysAlisPro, Agilent Technologies,
Version 1.171.36.32 (release 02-08-2013 CrysAlis171 .NET)
(compiled Aug  2 2013,16:46:58)
;
_computing_data_reduction
;
CrysAlisPro, Agilent Technologies,
Version 1.171.36.32 (release 02-08-2013 CrysAlis171 .NET)
(compiled Aug  2 2013,16:46:58)
;
_computing_molecular_graphics
;
O. V. Dolomanov, L. J. Bourhis, R. J. Gildea, J. A. K. Howard and H. Puschmann,
OLEX2: a complete structure solution, refinement and analysis program.
J. Appl. Cryst. (2009). 42, 339-341.
;
_computing_publication_material
;
O. V. Dolomanov, L. J. Bourhis, R. J. Gildea, J. A. K. Howard and H. Puschmann,
OLEX2: a complete structure solution, refinement and analysis program.
J. Appl. Cryst. (2009). 42, 339-341.
;
_computing_structure_refinement
;
SHELXL, G.M. Sheldrick, Acta Cryst.
(2008). A64, 112-122
;
_computing_structure_solution
;
SHELXS, G.M. Sheldrick, Acta Cryst.
(2008). A64, 112-122
;
_diffrn_ambient_temperature 100(2)
_diffrn_detector_area_resol_mean 16.2096
_diffrn_measured_fraction_theta_full 0.9833
_diffrn_measured_fraction_theta_max 0.9833
_diffrn_measurement_details
;
#__ type_ start__ end____ width___ exp.time_
  1 omega  -95.00  -61.00   1.0000   30.0000
omega____ theta____ kappa____ phi______ frames
    -      -22.4241  178.0000    0.0000 34

#__ type_ start__ end____ width___ exp.time_
  2 omega  -76.00  -41.00   1.0000   30.0000
omega____ theta____ kappa____ phi______ frames
    -      -22.4241 -178.0000  120.0000 35

#__ type_ start__ end____ width___ exp.time_
  3 omega  -66.00   51.00   1.0000   30.0000
omega____ theta____ kappa____ phi______ frames
    -      -22.4241   19.0000   90.0000 117

#__ type_ start__ end____ width___ exp.time_
  4 omega   72.00   99.00   1.0000   30.0000
omega____ theta____ kappa____ phi______ frames
    -       23.3616  178.0000  120.0000 27

#__ type_ start__ end____ width___ exp.time_
  5 omega   35.00   85.00   1.0000   30.0000
omega____ theta____ kappa____ phi______ frames
    -       23.3616  178.0000  -90.0000 50
;
_diffrn_measurement_device_type 'Xcalibur, Eos'
_diffrn_measurement_method '\w scans'
_diffrn_orient_matrix_UB_11 -0.0271314000
_diffrn_orient_matrix_UB_12 0.0230965000
_diffrn_orient_matrix_UB_13 -0.0102594000
_diffrn_orient_matrix_UB_21 0.0110439000
_diffrn_orient_matrix_UB_22 0.0568452000
_diffrn_orient_matrix_UB_23 -0.0169810000
_diffrn_orient_matrix_UB_31 0.0000444000
_diffrn_orient_matrix_UB_32 -0.0314513000
_diffrn_orient_matrix_UB_33 -0.0382064000
_diffrn_radiation_monochromator graphite
_diffrn_radiation_type 'Mo K\a'
_diffrn_radiation_wavelength 0.7107
_diffrn_reflns_av_R_equivalents 0.0481
_diffrn_reflns_av_unetI/netI 0.0798
_diffrn_reflns_limit_h_max 31
_diffrn_reflns_limit_h_min -31
_diffrn_reflns_limit_k_max 13
_diffrn_reflns_limit_k_min -13
_diffrn_reflns_limit_l_max 11
_diffrn_reflns_limit_l_min -21
_diffrn_reflns_number 20182
_diffrn_reflns_theta_full 27.50
_diffrn_reflns_theta_max 27.50
_diffrn_reflns_theta_min 2.60
_diffrn_source 'Enhance (Mo) X-ray Source'
_exptl_absorpt_coefficient_mu 1.854
_exptl_absorpt_correction_T_max 1.00000
_exptl_absorpt_correction_T_min 0.72037
_exptl_absorpt_correction_type multi-scan
_exptl_absorpt_process_details
;
CrysAlisPro, Agilent Technologies,
Version 1.171.36.32 (release 02-08-2013 CrysAlis171 .NET)
(compiled Aug  2 2013,16:46:58)
Empirical absorption correction using spherical harmonics,
 implemented in SCALE3 ABSPACK scaling algorithm.
;
_exptl_crystal_colour colorless
_exptl_crystal_density_diffrn 1.702
_exptl_crystal_density_method 'not measured'
_exptl_crystal_description prizm
_exptl_crystal_F_000 2076
_exptl_crystal_size_max 0.34
_exptl_crystal_size_mid 0.22
_exptl_crystal_size_min 0.16
_platon_squeeze_details
;
;
_refine_diff_density_max 2.687
_refine_diff_density_min -1.410
_refine_diff_density_rms 0.159
_refine_ls_extinction_method none
_refine_ls_goodness_of_fit_ref 1.063
_refine_ls_hydrogen_treatment mixed
_refine_ls_matrix_type full
_refine_ls_number_parameters 476
_refine_ls_number_reflns 9306
_refine_ls_number_restraints 9
_refine_ls_restrained_S_all 1.067
_refine_ls_R_factor_all 0.0767
_refine_ls_R_factor_gt 0.0565
_refine_ls_shift/su_max 0.002
_refine_ls_shift/su_mean 0.000
_refine_ls_structure_factor_coef Fsqd
_refine_ls_weighting_details 'calc w=1/[\s^2^(Fo^2^)+(0.0354P)^2^+16.7202P] where P=(Fo^2^+2Fc^2^)/3'
_refine_ls_weighting_scheme calc
_refine_ls_wR_factor_gt 0.1180
_refine_ls_wR_factor_ref 0.1287
_reflns_number_gt 7125
_reflns_number_total 9306
_reflns_threshold_expression >2sigma(I)
_cod_data_source_file c8qi00712h2.cif
_cod_data_source_block hst62
_cod_database_code 4349890
_chemical_oxdiff_formula 'C39 H38gd1 f9 N4 o6 S3'
_reflns_odcompleteness_completeness 98.33
_reflns_odcompleteness_iscentric 1
_reflns_odcompleteness_theta 28.51

loop_
_space_group_symop_id
_space_group_symop_operation_xyz
1 'x, y, z'
2 '-x, y, -z+1/2'
3 '-x, -y, -z'
4 'x, -y, z-1/2'

loop_
_atom_site_label
_atom_site_type_symbol
_atom_site_fract_x
_atom_site_fract_y
_atom_site_fract_z
_atom_site_U_iso_or_equiv
_atom_site_adp_type
_atom_site_occupancy
_atom_site_symmetry_multiplicity
_atom_site_calc_flag
_atom_site_refinement_flags
_atom_site_disorder_assembly
_atom_site_disorder_group
Gd1 Gd 0.766270(11) 0.97294(3) 0.579219(15) 0.01627(9) Uani 1 1 d . . .
S2 S 0.60524(11) 0.8817(3) 0.28042(16) 0.0274(4) Uani 0.614(4) 1 d P A 5
S2A S 0.6487(2) 0.6842(4) 0.3909(2) 0.0274(4) Uani 0.386(4) 1 d PD A 6
C21A C 0.6164(7) 0.8475(12) 0.2839(8) 0.0274(4) Uani 0.386(4) 1 d PD A 6
H21A H 0.6161 0.9196 0.2500 0.033 Uiso 0.386(4) 1 calc PR A 6
C21 C 0.6436(5) 0.7018(7) 0.3735(7) 0.0274(4) Uani 0.614(4) 1 d PD A 5
H21 H 0.6639 0.6571 0.4144 0.033 Uiso 0.614(4) 1 calc PR A 5
S1 S 0.59844(7) 1.26725(18) 0.54945(11) 0.0362(4) Uani 1 1 d . . .
S3 S 0.82077(7) 0.52328(16) 0.52109(11) 0.0329(4) Uani 1 1 d . . .
F4 F 0.6731(2) 1.3214(4) 0.3436(3) 0.0588(14) Uani 1 1 d . . .
F6 F 0.76269(18) 1.3329(4) 0.3591(3) 0.0439(11) Uani 1 1 d . . .
F8 F 0.94720(17) 1.1409(4) 0.6675(3) 0.0484(11) Uani 1 1 d . . .
F5 F 0.71280(15) 1.3780(3) 0.4573(2) 0.0341(9) Uani 1 1 d . . .
F9 F 1.00121(16) 0.9897(4) 0.6300(3) 0.0490(12) Uani 1 1 d . . .
F7 F 0.97005(16) 1.1324(4) 0.5433(3) 0.0485(11) Uani 1 1 d . . .
F1 F 0.6381(2) 0.6076(4) 0.6920(2) 0.0482(11) Uani 1 1 d . . .
F3 F 0.59062(18) 0.6244(4) 0.5773(3) 0.0526(12) Uani 1 1 d . . .
F2 F 0.67571(18) 0.5688(4) 0.5816(3) 0.0442(10) Uani 1 1 d . . .
O5 O 0.86054(16) 1.0435(4) 0.5766(2) 0.0216(8) Uani 1 1 d . B .
O1 O 0.70929(16) 0.8085(4) 0.6271(2) 0.0218(8) Uani 1 1 d . . .
O3 O 0.75843(15) 1.1388(4) 0.4808(2) 0.0206(8) Uani 1 1 d . . .
O6 O 0.81834(16) 0.8010(4) 0.5342(2) 0.0222(9) Uani 1 1 d . B .
O4 O 0.71739(16) 0.8848(4) 0.4628(2) 0.0208(8) Uani 1 1 d . . .
O2 O 0.67716(15) 1.0630(4) 0.5882(2) 0.0199(8) Uani 1 1 d . . .
N2 N 0.81324(19) 0.9173(5) 0.7191(3) 0.0222(10) Uani 1 1 d . C .
N1 N 0.77251(19) 1.1537(5) 0.6876(3) 0.0190(10) Uani 1 1 d . . .
N3 N 0.83617(19) 0.7983(5) 0.7238(3) 0.0215(10) Uani 1 1 d . . .
C34 C 0.7170(3) 1.2968(6) 0.3948(4) 0.0280(13) Uani 1 1 d . . .
C30 C 0.7949(2) 1.1338(6) 0.7649(3) 0.0235(12) Uani 1 1 d . C .
C26 C 0.9558(3) 1.0590(6) 0.6074(4) 0.0326(15) Uani 1 1 d . B .
C2 C 0.4969(3) 1.2117(7) 0.5643(4) 0.0362(4) Uani 1 1 d . . .
H2 H 0.4589 1.2221 0.5650 0.043 Uiso 1 1 calc R . .
C7A C 0.9268(6) 0.5538(13) 0.5647(10) 0.0329(4) Uani 0.486(9) 1 d P B 1
H7A H 0.9598 0.5919 0.5845 0.040 Uiso 0.486(9) 1 calc PR B 1
C4 C 0.6171(2) 0.8820(6) 0.5923(3) 0.0236(12) Uani 1 1 d . . .
H4 H 0.5807 0.8540 0.5848 0.028 Uiso 1 1 calc R . .
C20 C 0.6037(2) 0.6396(6) 0.3172(3) 0.0274(4) Uani 1 1 d D . .
H20A H 0.5923 0.5537 0.3115 0.033 Uiso 0.386(4) 1 calc PR A 6
H20 H 0.5936 0.5525 0.3169 0.033 Uiso 0.614(4) 1 calc PR A 5
C10A C 0.9522(6) 0.4193(17) 0.7861(9) 0.0404(8) Uani 0.481(6) 1 d P C 4
H10A H 0.9723 0.3425 0.7907 0.048 Uiso 0.481(6) 1 calc PR C 4
C8 C 0.9124(2) 0.8468(6) 0.5718(3) 0.0242(13) Uani 1 1 d . B .
H8 H 0.9477 0.8119 0.5798 0.029 Uiso 1 1 calc R . .
C3 C 0.5237(3) 1.0895(7) 0.5816(4) 0.0362(4) Uani 1 1 d . . .
H3 H 0.5069 1.0126 0.5962 0.043 Uiso 1 1 calc R . .
C7 C 0.9259(5) 0.5536(13) 0.5158(9) 0.0329(4) Uani 0.514(9) 1 d P B 2
H7 H 0.9602 0.5914 0.5100 0.040 Uiso 0.514(9) 1 calc PR B 2
C27 C 0.8941(3) 0.6367(7) 0.7890(4) 0.0404(8) Uani 1 1 d D . .
N4 N 0.9215(4) 0.5841(11) 0.8546(6) 0.0404(8) Uani 0.519(6) 1 d PD C 3
N4A N 0.9479(3) 0.6438(12) 0.8181(7) 0.0404(8) Uani 0.481(6) 1 d PD C 4
C6A C 0.9171(6) 0.4186(14) 0.5575(9) 0.0329(4) Uani 0.486(9) 1 d P B 1
H6A H 0.9447 0.3566 0.5663 0.040 Uiso 0.486(9) 1 calc PR B 1
C9 C 0.9388(6) 0.4599(12) 0.8563(9) 0.0404(8) Uani 0.519(6) 1 d PD C 3
H9 H 0.9623 0.4336 0.9001 0.048 Uiso 0.519(6) 1 calc PR C 3
C12 C 0.8703(3) 0.5377(7) 0.7410(4) 0.0404(8) Uani 0.977(17) 1 d P C .
H12 H 0.8389 0.5550 0.7071 0.048 Uiso 1 1 calc R . .
C10 C 0.9239(6) 0.3688(15) 0.7972(8) 0.0404(8) Uani 0.519(6) 1 d P C 3
H10 H 0.9361 0.2832 0.7986 0.048 Uiso 0.519(6) 1 calc PR C 3
C13 C 0.8800(3) 0.8555(8) 0.8535(3) 0.0368(17) Uani 1 1 d . . .
H13 H 0.9031 0.8328 0.8986 0.044 Uiso 1 1 calc R C .
C24 C 0.8677(2) 0.7637(6) 0.5478(4) 0.0254(13) Uani 1 1 d . . .
C1 C 0.5310(3) 1.3114(7) 0.5468(4) 0.0362(4) Uani 1 1 d . . .
H1 H 0.5186 1.3950 0.5346 0.043 Uiso 1 1 calc R . .
C6 C 0.9140(5) 0.4177(13) 0.5049(9) 0.0329(4) Uani 0.514(9) 1 d P B 2
H6 H 0.9410 0.3555 0.4982 0.040 Uiso 0.514(9) 1 calc PR B 2
C11 C 0.8925(3) 0.4141(8) 0.7428(4) 0.0404(8) Uani 1 1 d . . .
H11 H 0.8829 0.3603 0.6988 0.048 Uiso 0.519(6) 1 calc PR C 3
H11A H 0.8750 0.3398 0.7218 0.048 Uiso 0.481(6) 1 calc PR C 4
C37 C 0.6582(2) 0.7902(6) 0.6109(3) 0.0199(12) Uani 1 1 d . . .
C15 C 0.7927(2) 1.2249(6) 0.8252(3) 0.0257(13) Uani 1 1 d . . .
H15 H 0.8078 1.2074 0.8774 0.031 Uiso 1 1 calc R . .
C5A C 0.8635(6) 0.3880(17) 0.5365(9) 0.0329(4) Uani 0.486(9) 1 d P B 1
H5A H 0.8508 0.3031 0.5308 0.040 Uiso 0.486(9) 1 calc PR B 1
C5 C 0.8587(6) 0.3888(16) 0.5054(9) 0.0329(4) Uani 0.514(9) 1 d P B 2
H5 H 0.8441 0.3059 0.4981 0.040 Uiso 0.514(9) 1 calc PR B 2
C22 C 0.6855(2) 1.0665(6) 0.3849(3) 0.0240(13) Uani 1 1 d . . .
H22 H 0.6604 1.0954 0.3437 0.029 Uiso 1 1 calc R . .
C29 C 0.8216(2) 1.0048(6) 0.7792(3) 0.0227(13) Uani 1 1 d . . .
C36 C 0.6284(2) 1.0164(6) 0.5844(3) 0.0187(11) Uani 1 1 d . . .
C25 C 0.9050(2) 0.9776(6) 0.5835(3) 0.0200(12) Uani 1 1 d . . .
C28 C 0.8697(3) 0.7675(7) 0.7892(3) 0.0283(14) Uani 1 1 d . C .
C14 C 0.8555(3) 0.9746(7) 0.8489(4) 0.0308(15) Uani 1 1 d . C .
H14 H 0.8611 1.0344 0.8909 0.037 Uiso 1 1 calc R . .
C16 C 0.7677(3) 1.3426(7) 0.8075(4) 0.0306(15) Uani 1 1 d . . .
H16 H 0.7656 1.4050 0.8479 0.037 Uiso 1 1 calc R . .
C33 C 0.7209(2) 1.1555(6) 0.4235(3) 0.0223(12) Uani 1 1 d . . .
C31 C 0.6491(3) 0.8396(6) 0.3603(3) 0.0274(4) Uani 1 1 d D . .
C19 C 0.5841(2) 0.7318(6) 0.2654(3) 0.0274(4) Uani 1 1 d D A .
H19 H 0.5591 0.7111 0.2220 0.033 Uiso 0.614(4) 1 calc PR A 5
H19A H 0.5554 0.7230 0.2255 0.033 Uiso 0.386(4) 1 calc PR A 6
C32 C 0.6861(2) 0.9313(6) 0.4056(3) 0.0196(12) Uani 1 1 d . A .
C18 C 0.7482(2) 1.2689(6) 0.6716(4) 0.0267(13) Uani 1 1 d . . .
H18 H 0.7324 1.2834 0.6194 0.032 Uiso 1 1 calc R . .
C17 C 0.7454(2) 1.3679(6) 0.7283(4) 0.0277(13) Uani 1 1 d . . .
H17 H 0.7294 1.4476 0.7144 0.033 Uiso 1 1 calc R . .
C35 C 0.5823(3) 1.1091(7) 0.5720(4) 0.0362(4) Uani 1 1 d . . .
C23 C 0.8776(3) 0.6230(6) 0.5367(4) 0.0329(4) Uani 1 1 d . B .
C38 C 0.6403(3) 0.6470(6) 0.6154(4) 0.0276(13) Uani 1 1 d . . .
C9A C 0.9766(6) 0.5309(13) 0.8176(9) 0.0404(8) Uani 0.481(6) 1 d PD C 4
H9A H 1.0132 0.5287 0.8387 0.048 Uiso 0.481(6) 1 calc PR C 4

loop_
_atom_site_aniso_label
_atom_site_aniso_U_11
_atom_site_aniso_U_22
_atom_site_aniso_U_33
_atom_site_aniso_U_23
_atom_site_aniso_U_13
_atom_site_aniso_U_12
Gd1 0.01693(14) 0.01652(14) 0.01501(13) -0.00102(11) -0.00134(9) 0.00171(11)
S2 0.0299(10) 0.0303(10) 0.0212(8) -0.0029(8) -0.0040(7) -0.0025(8)
S2A 0.0299(10) 0.0303(10) 0.0212(8) -0.0029(8) -0.0040(7) -0.0025(8)
C21A 0.0299(10) 0.0303(10) 0.0212(8) -0.0029(8) -0.0040(7) -0.0025(8)
C21 0.0299(10) 0.0303(10) 0.0212(8) -0.0029(8) -0.0040(7) -0.0025(8)
S1 0.0324(8) 0.0348(8) 0.0413(8) 0.0078(8) 0.0028(6) 0.0071(7)
S3 0.0291(8) 0.0235(7) 0.0464(9) -0.0047(8) 0.0048(7) -0.0007(6)
F4 0.072(3) 0.028(2) 0.069(3) 0.015(2) -0.045(2) -0.005(2)
F6 0.057(3) 0.025(2) 0.053(2) 0.011(2) 0.031(2) 0.0014(19)
F8 0.038(2) 0.045(3) 0.061(3) -0.031(2) -0.0051(19) 0.001(2)
F5 0.041(2) 0.0208(18) 0.042(2) -0.0004(18) 0.0080(17) -0.0001(17)
F9 0.021(2) 0.034(2) 0.089(3) -0.006(2) -0.017(2) 0.0048(17)
F7 0.033(2) 0.040(2) 0.074(3) 0.013(2) 0.011(2) -0.0080(19)
F1 0.084(3) 0.034(2) 0.0273(19) 0.0103(19) 0.008(2) -0.010(2)
F3 0.045(3) 0.029(2) 0.078(3) 0.007(2) -0.029(2) -0.012(2)
F2 0.054(3) 0.025(2) 0.055(3) -0.006(2) 0.012(2) -0.002(2)
O5 0.020(2) 0.020(2) 0.026(2) 0.0008(18) 0.0031(16) 0.0040(16)
O1 0.022(2) 0.019(2) 0.0233(19) 0.0048(18) -0.0033(16) -0.0010(17)
O3 0.020(2) 0.023(2) 0.0188(18) -0.0004(18) -0.0012(15) 0.0015(17)
O6 0.023(2) 0.021(2) 0.0226(19) -0.0048(18) 0.0015(16) 0.0031(17)
O4 0.024(2) 0.020(2) 0.0180(18) -0.0030(17) -0.0032(15) 0.0018(17)
O2 0.0159(19) 0.021(2) 0.0221(18) -0.0039(18) 0.0003(15) 0.0016(16)
N2 0.017(2) 0.028(3) 0.021(2) 0.007(2) -0.0001(18) 0.000(2)
N1 0.019(2) 0.023(3) 0.015(2) -0.003(2) 0.0002(17) 0.004(2)
N3 0.021(2) 0.025(3) 0.018(2) 0.004(2) -0.0004(18) 0.001(2)
C34 0.026(3) 0.029(3) 0.029(3) 0.002(3) -0.003(2) 0.001(3)
C30 0.021(3) 0.026(3) 0.023(3) -0.002(3) 0.002(2) -0.010(3)
C26 0.021(3) 0.028(3) 0.049(4) -0.003(3) -0.003(3) 0.004(3)
C2 0.0324(8) 0.0348(8) 0.0413(8) 0.0078(8) 0.0028(6) 0.0071(7)
C7A 0.0291(8) 0.0235(7) 0.0464(9) -0.0047(8) 0.0048(7) -0.0007(6)
C4 0.019(3) 0.026(3) 0.025(3) 0.002(3) 0.001(2) -0.006(2)
C20 0.0299(10) 0.0303(10) 0.0212(8) -0.0029(8) -0.0040(7) -0.0025(8)
C10A 0.0369(19) 0.044(2) 0.0414(18) 0.0134(17) 0.0078(14) 0.0150(16)
C8 0.015(3) 0.026(3) 0.031(3) 0.000(3) -0.001(2) 0.007(2)
C3 0.0324(8) 0.0348(8) 0.0413(8) 0.0078(8) 0.0028(6) 0.0071(7)
C7 0.0291(8) 0.0235(7) 0.0464(9) -0.0047(8) 0.0048(7) -0.0007(6)
C27 0.0369(19) 0.044(2) 0.0414(18) 0.0134(17) 0.0078(14) 0.0150(16)
N4 0.0369(19) 0.044(2) 0.0414(18) 0.0134(17) 0.0078(14) 0.0150(16)
N4A 0.0369(19) 0.044(2) 0.0414(18) 0.0134(17) 0.0078(14) 0.0150(16)
C6A 0.0291(8) 0.0235(7) 0.0464(9) -0.0047(8) 0.0048(7) -0.0007(6)
C9 0.0369(19) 0.044(2) 0.0414(18) 0.0134(17) 0.0078(14) 0.0150(16)
C12 0.0369(19) 0.044(2) 0.0414(18) 0.0134(17) 0.0078(14) 0.0150(16)
C10 0.0369(19) 0.044(2) 0.0414(18) 0.0134(17) 0.0078(14) 0.0150(16)
C13 0.033(4) 0.062(5) 0.015(3) 0.003(3) -0.005(2) 0.004(3)
C24 0.025(3) 0.023(3) 0.028(3) 0.003(3) 0.004(2) 0.003(3)
C1 0.0324(8) 0.0348(8) 0.0413(8) 0.0078(8) 0.0028(6) 0.0071(7)
C6 0.0291(8) 0.0235(7) 0.0464(9) -0.0047(8) 0.0048(7) -0.0007(6)
C11 0.0369(19) 0.044(2) 0.0414(18) 0.0134(17) 0.0078(14) 0.0150(16)
C37 0.023(3) 0.022(3) 0.014(2) 0.000(2) 0.001(2) -0.002(2)
C15 0.028(3) 0.031(3) 0.018(3) 0.000(3) 0.004(2) -0.008(3)
C5A 0.0291(8) 0.0235(7) 0.0464(9) -0.0047(8) 0.0048(7) -0.0007(6)
C5 0.0291(8) 0.0235(7) 0.0464(9) -0.0047(8) 0.0048(7) -0.0007(6)
C22 0.025(3) 0.030(3) 0.016(2) 0.000(3) -0.003(2) -0.001(3)
C29 0.017(3) 0.034(3) 0.017(3) 0.004(3) 0.003(2) -0.001(2)
C36 0.017(3) 0.027(3) 0.012(2) -0.001(2) -0.0001(19) -0.003(2)
C25 0.013(3) 0.023(3) 0.024(3) 0.002(3) 0.005(2) 0.002(2)
C28 0.028(3) 0.037(4) 0.021(3) 0.010(3) 0.006(2) 0.006(3)
C14 0.031(3) 0.043(4) 0.018(3) -0.002(3) -0.002(2) 0.000(3)
C16 0.030(3) 0.036(4) 0.026(3) -0.010(3) 0.009(3) -0.012(3)
C33 0.027(3) 0.022(3) 0.017(2) 0.004(3) -0.002(2) 0.000(2)
C31 0.0299(10) 0.0303(10) 0.0212(8) -0.0029(8) -0.0040(7) -0.0025(8)
C19 0.0299(10) 0.0303(10) 0.0212(8) -0.0029(8) -0.0040(7) -0.0025(8)
C32 0.016(3) 0.027(3) 0.016(2) 0.001(3) 0.001(2) 0.002(2)
C18 0.019(3) 0.034(4) 0.027(3) 0.000(3) -0.002(2) -0.004(3)
C17 0.024(3) 0.023(3) 0.035(3) -0.005(3) 0.002(2) 0.003(3)
C35 0.0324(8) 0.0348(8) 0.0413(8) 0.0078(8) 0.0028(6) 0.0071(7)
C23 0.0291(8) 0.0235(7) 0.0464(9) -0.0047(8) 0.0048(7) -0.0007(6)
C38 0.028(3) 0.024(3) 0.030(3) 0.001(3) -0.006(2) -0.003(3)
C9A 0.0369(19) 0.044(2) 0.0414(18) 0.0134(17) 0.0078(14) 0.0150(16)

loop_
_atom_type_symbol
_atom_type_description
_atom_type_scat_dispersion_real
_atom_type_scat_dispersion_imag
_atom_type_scat_source
C C 0.0033 0.0016 'International Tables Vol C Tables 4.2.6.8 and 6.1.1.4'
H H 0.0000 0.0000 'International Tables Vol C Tables 4.2.6.8 and 6.1.1.4'
N N 0.0061 0.0033 'International Tables Vol C Tables 4.2.6.8 and 6.1.1.4'
O O 0.0106 0.0060 'International Tables Vol C Tables 4.2.6.8 and 6.1.1.4'
F F 0.0171 0.0103 'International Tables Vol C Tables 4.2.6.8 and 6.1.1.4'
S S 0.1246 0.1234 'International Tables Vol C Tables 4.2.6.8 and 6.1.1.4'
Gd Gd -0.1653 3.9035 'International Tables Vol C Tables 4.2.6.8 and 6.1.1.4'

loop_
_geom_angle_atom_site_label_1
_geom_angle_atom_site_label_2
_geom_angle_atom_site_label_3
_geom_angle
O5 Gd1 N2 73.79(14)
O5 Gd1 N1 77.59(14)
O1 Gd1 O5 143.59(13)
O1 Gd1 O4 74.01(13)
O1 Gd1 O2 72.54(13)
O1 Gd1 N2 76.82(14)
O1 Gd1 N1 107.02(14)
O3 Gd1 O5 78.40(13)
O3 Gd1 O1 136.99(13)
O3 Gd1 O4 72.95(13)
O3 Gd1 O2 74.32(13)
O3 Gd1 N2 142.32(15)
O3 Gd1 N1 87.31(14)
O6 Gd1 O5 71.64(13)
O6 Gd1 O1 84.58(14)
O6 Gd1 O3 110.53(13)
O6 Gd1 O4 72.64(13)
O6 Gd1 O2 146.83(14)
O6 Gd1 N2 84.27(15)
O6 Gd1 N1 139.80(14)
O4 Gd1 O5 121.63(13)
O4 Gd1 O2 78.07(13)
O4 Gd1 N2 144.10(15)
O4 Gd1 N1 147.31(14)
O2 Gd1 O5 139.26(13)
O2 Gd1 N2 112.40(14)
O2 Gd1 N1 71.52(13)
N2 Gd1 N1 62.39(15)
C19 S2 C31 92.8(3)
C20 S2A C31 93.5(4)
C31 C21A H21A 123.4
C31 C21A C19 113.2(7)
C19 C21A H21A 123.4
C20 C21 H21 123.1
C31 C21 H21 123.1
C31 C21 C20 113.8(7)
C1 S1 C35 91.4(3)
C5 S3 C5A 17.2(6)
C5 S3 C23 94.1(6)
C23 S3 C5A 89.6(6)
C25 O5 Gd1 129.7(4)
C37 O1 Gd1 128.7(4)
C33 O3 Gd1 128.8(4)
C24 O6 Gd1 134.8(4)
C32 O4 Gd1 134.6(4)
C36 O2 Gd1 134.3(4)
N3 N2 Gd1 114.3(3)
C29 N2 Gd1 123.2(4)
C29 N2 N3 121.8(5)
C30 N1 Gd1 122.6(4)
C18 N1 Gd1 119.9(4)
C18 N1 C30 117.2(5)
C28 N3 N2 119.1(5)
F4 C34 F6 108.5(5)
F4 C34 F5 105.6(5)
F4 C34 C33 113.9(5)
F6 C34 C33 111.3(5)
F5 C34 F6 106.0(5)
F5 C34 C33 111.2(5)
N1 C30 C15 122.7(6)
N1 C30 C29 115.0(5)
C15 C30 C29 122.3(5)
F8 C26 F9 107.4(5)
F8 C26 F7 106.8(5)
F8 C26 C25 112.0(5)
F9 C26 F7 105.2(5)
F9 C26 C25 114.5(5)
F7 C26 C25 110.4(5)
C3 C2 H2 122.3
C1 C2 H2 122.3
C1 C2 C3 115.3(6)
C6A C7A H7A 125.3
C6A C7A C23 109.3(11)
C23 C7A H7A 125.3
C37 C4 H4 118.6
C37 C4 C36 122.8(5)
C36 C4 H4 118.6
S2A C20 H20A 121.2
S2A C20 H20 115.8
C21 C20 S2A 11.0(4)
C21 C20 H20A 132.0
C21 C20 H20 126.6
H20A C20 H20 5.7
C19 C20 S2A 117.5(5)
C19 C20 C21 106.8(6)
C19 C20 H20A 121.2
C19 C20 H20 126.6
C11 C10A H10A 118.0
C9A C10A H10A 118.0
C9A C10A C11 124.0(13)
C24 C8 H8 119.1
C25 C8 H8 119.1
C25 C8 C24 121.8(5)
C2 C3 H3 126.6
C2 C3 C35 106.8(6)
C35 C3 H3 126.6
C6 C7 H7 124.6
C23 C7 H7 124.6
C23 C7 C6 110.7(10)
N4 C27 N4A 47.9(7)
N4 C27 C12 109.0(8)
N4 C27 C28 122.9(8)
N4A C27 C12 126.1(8)
N4A C27 C28 109.0(8)
C12 C27 C28 121.4(6)
C27 N4 C9 122.4(11)
C9A N4A C27 115.7(11)
C7A C6A H6A 123.2
C5A C6A C7A 113.6(13)
C5A C6A H6A 123.2
N4 C9 H9 117.8
N4 C9 C10 124.4(13)
C10 C9 H9 117.8
C27 C12 H12 119.5
C11 C12 C27 121.1(7)
C11 C12 H12 119.5
C9 C10 H10 124.0
C11 C10 C9 112.1(12)
C11 C10 H10 124.0
C28 C13 H13 120.5
C14 C13 H13 120.5
C14 C13 C28 119.1(6)
O6 C24 C8 124.3(5)
O6 C24 C23 115.8(5)
C8 C24 C23 119.9(5)
S1 C1 H1 123.4
C2 C1 S1 113.1(5)
C2 C1 H1 123.4
C7 C6 H6 123.3
C5 C6 C7 113.4(12)
C5 C6 H6 123.3
C10A C11 H11 123.3
C10A C11 H11A 125.5
C12 C11 C10A 109.0(9)
C12 C11 H11 117.0
C12 C11 H11A 125.5
C10 C11 C10A 34.5(8)
C10 C11 C12 125.9(10)
C10 C11 H11 117.0
C10 C11 H11A 101.8
H11 C11 H11A 30.3
O1 C37 C4 128.5(5)
O1 C37 C38 114.1(5)
C4 C37 C38 117.4(5)
C30 C15 H15 120.4
C30 C15 C16 119.2(6)
C16 C15 H15 120.4
S3 C5A H5A 123.2
C6A C5A S3 113.6(12)
C6A C5A H5A 123.2
S3 C5 H5 124.3
C6 C5 S3 111.4(11)
C6 C5 H5 124.3
C33 C22 H22 118.7
C33 C22 C32 122.6(5)
C32 C22 H22 118.7
N2 C29 C30 116.1(5)
N2 C29 C14 120.4(6)
C14 C29 C30 123.4(6)
O2 C36 C4 123.2(5)
O2 C36 C35 117.1(5)
C4 C36 C35 119.7(5)
O5 C25 C26 113.4(5)
O5 C25 C8 128.9(5)
C8 C25 C26 117.7(5)
N3 C28 C27 115.8(6)
N3 C28 C13 121.3(6)
C13 C28 C27 122.9(6)
C13 C14 C29 118.3(6)
C13 C14 H14 120.9
C29 C14 H14 120.9
C15 C16 H16 120.1
C15 C16 C17 119.7(6)
C17 C16 H16 120.1
O3 C33 C34 112.5(5)
O3 C33 C22 129.8(6)
C22 C33 C34 117.7(5)
S2A C31 S2 117.5(4)
C21A C31 S2 13.6(8)
C21A C31 S2A 107.5(6)
C21A C31 C32 133.3(6)
C21 C31 S2 108.0(5)
C21 C31 S2A 9.8(3)
C21 C31 C21A 97.8(6)
C21 C31 C32 127.9(5)
C32 C31 S2 124.0(5)
C32 C31 S2A 118.4(4)
S2 C19 H19 120.8
S2 C19 H19A 114.2
C21A C19 S2 15.0(7)
C21A C19 H19 131.7
C21A C19 H19A 126.7
C20 C19 S2 118.4(5)
C20 C19 C21A 106.6(6)
C20 C19 H19 120.8
C20 C19 H19A 126.7
H19 C19 H19A 10.1
O4 C32 C22 122.8(5)
O4 C32 C31 116.7(5)
C22 C32 C31 120.5(5)
N1 C18 H18 118.1
N1 C18 C17 123.9(6)
C17 C18 H18 118.1
C16 C17 H17 121.4
C18 C17 C16 117.2(6)
C18 C17 H17 121.4
C3 C35 S1 113.2(5)
C3 C35 C36 129.2(6)
C36 C35 S1 117.4(5)
C7A C23 S3 112.9(7)
C7A C23 C24 125.6(8)
C7 C23 S3 109.0(7)
C7 C23 C7A 32.6(7)
C7 C23 C24 131.1(7)
C24 C23 S3 117.8(5)
F1 C38 F3 107.3(5)
F1 C38 C37 111.6(5)
F3 C38 C37 113.0(5)
F2 C38 F1 106.5(5)
F2 C38 F3 106.5(5)
F2 C38 C37 111.5(5)
C10A C9A H9A 119.7
N4A C9A C10A 120.6(14)
N4A C9A H9A 119.7

loop_
_geom_bond_atom_site_label_1
_geom_bond_atom_site_label_2
_geom_bond_distance
Gd1 O5 2.405(4)
Gd1 O1 2.358(4)
Gd1 O3 2.356(4)
Gd1 O6 2.328(4)
Gd1 O4 2.368(4)
Gd1 O2 2.368(4)
Gd1 N2 2.566(4)
Gd1 N1 2.580(5)
S2 C31 1.692(6)
S2 C19 1.640(7)
S2A C20 1.641(4)
S2A C31 1.678(8)
C21A H21A 0.9300
C21A C31 1.445(5)
C21A C19 1.447(5)
C21 H21 0.9300
C21 C20 1.443(5)
C21 C31 1.443(5)
S1 C1 1.696(7)
S1 C35 1.722(7)
S3 C5A 1.745(16)
S3 C5 1.694(15)
S3 C23 1.724(7)
F4 C34 1.336(7)
F6 C34 1.346(7)
F8 C26 1.331(7)
F5 C34 1.338(7)
F9 C26 1.343(7)
F7 C26 1.365(8)
F1 C38 1.332(7)
F3 C38 1.340(7)
F2 C38 1.330(7)
O5 C25 1.273(6)
O1 C37 1.266(7)
O3 C33 1.278(6)
O6 C24 1.263(7)
O4 C32 1.264(6)
O2 C36 1.275(6)
N2 N3 1.346(7)
N2 C29 1.345(8)
N1 C30 1.366(7)
N1 C18 1.343(8)
N3 C28 1.344(7)
C34 C33 1.532(8)
C30 C15 1.373(8)
C30 C29 1.489(9)
C26 C25 1.521(8)
C2 H2 0.9300
C2 C3 1.437(9)
C2 C1 1.363(9)
C7A H7A 0.9300
C7A C6A 1.416(19)
C7A C23 1.439(15)
C4 H4 0.9300
C4 C37 1.392(8)
C4 C36 1.419(8)
C20 H20A 0.9300
C20 H20 0.9300
C20 C19 1.342(8)
C10A H10A 0.9300
C10A C11 1.569(17)
C10A C9A 1.38(2)
C8 H8 0.9300
C8 C24 1.416(8)
C8 C25 1.375(8)
C3 H3 0.9300
C3 C35 1.456(9)
C7 H7 0.9300
C7 C6 1.438(18)
C7 C23 1.437(14)
C27 N4 1.344(11)
C27 N4A 1.362(5)
C27 C12 1.392(10)
C27 C28 1.471(9)
N4 C9 1.346(13)
N4A C9A 1.357(13)
C6A H6A 0.9300
C6A C5A 1.36(2)
C9 H9 0.9300
C9 C10 1.38(2)
C12 H12 0.9300
C12 C11 1.383(10)
C10 H10 0.9300
C10 C11 1.227(15)
C13 H13 0.9300
C13 C28 1.404(9)
C13 C14 1.363(10)
C24 C23 1.482(9)
C1 H1 0.9300
C6 H6 0.9300
C6 C5 1.375(19)
C11 H11 0.9300
C11 H11A 0.9300
C37 C38 1.541(8)
C15 H15 0.9300
C15 C16 1.377(9)
C5A H5A 0.9300
C5 H5 0.9300
C22 H22 0.9300
C22 C33 1.381(8)
C22 C32 1.434(8)
C29 C14 1.401(8)
C36 C35 1.475(8)
C14 H14 0.9300
C16 H16 0.9300
C16 C17 1.404(9)
C31 C32 1.470(8)
C19 H19 0.9300
C19 H19A 0.9300
C18 H18 0.9300
C18 C17 1.389(8)
C17 H17 0.9300
C9A H9A 0.9300

loop_
_geom_torsion_atom_site_label_1
_geom_torsion_atom_site_label_2
_geom_torsion_atom_site_label_3
_geom_torsion_atom_site_label_4
_geom_torsion
Gd1 O5 C25 C26 -160.2(4)
Gd1 O5 C25 C8 20.4(9)
Gd1 O1 C37 C4 -31.2(8)
Gd1 O1 C37 C38 150.9(4)
Gd1 O3 C33 C34 157.1(4)
Gd1 O3 C33 C22 -24.2(9)
Gd1 O6 C24 C8 -26.6(9)
Gd1 O6 C24 C23 153.7(4)
Gd1 O4 C32 C22 20.1(8)
Gd1 O4 C32 C31 -159.7(4)
Gd1 O2 C36 C4 16.0(8)
Gd1 O2 C36 C35 -164.8(4)
Gd1 N2 N3 C28 168.7(4)
Gd1 N2 C29 C30 8.4(7)
Gd1 N2 C29 C14 -169.2(4)
Gd1 N1 C30 C15 -172.3(4)
Gd1 N1 C30 C29 7.0(7)
Gd1 N1 C18 C17 174.3(4)
S2 C31 C32 O4 -178.5(4)
S2 C31 C32 C22 1.8(8)
S2A C20 C19 S2 -1.2(8)
S2A C20 C19 C21A 8.7(11)
S2A C31 C32 O4 3.5(7)
S2A C31 C32 C22 -176.3(5)
C21A C31 C32 O4 -165.7(14)
C21A C31 C32 C22 14.6(16)
C21 C20 C19 S2 -3.5(9)
C21 C20 C19 C21A 6.4(13)
C21 C31 C32 O4 0.7(11)
C21 C31 C32 C22 -179.1(9)
F4 C34 C33 O3 -170.7(5)
F4 C34 C33 C22 10.4(8)
F6 C34 C33 O3 66.3(6)
F6 C34 C33 C22 -112.6(6)
F8 C26 C25 O5 45.5(7)
F8 C26 C25 C8 -135.1(6)
F5 C34 C33 O3 -51.6(7)
F5 C34 C33 C22 129.5(6)
F9 C26 C25 O5 168.0(5)
F9 C26 C25 C8 -12.6(8)
F7 C26 C25 O5 -73.4(6)
F7 C26 C25 C8 106.0(6)
O5 Gd1 O1 C37 -171.8(4)
O5 Gd1 O3 C33 156.9(5)
O5 Gd1 O6 C24 31.3(5)
O5 Gd1 O4 C32 -92.6(5)
O5 Gd1 O2 C36 175.1(4)
O5 Gd1 N2 N3 -90.1(4)
O5 Gd1 N2 C29 80.7(4)
O5 Gd1 N1 C30 -80.3(4)
O5 Gd1 N1 C18 106.5(4)
O1 Gd1 O5 C25 25.0(6)
O1 Gd1 O3 C33 -13.0(5)
O1 Gd1 O6 C24 -120.7(5)
O1 Gd1 O4 C32 123.6(5)
O1 Gd1 O2 C36 -26.8(4)
O1 Gd1 N2 N3 68.2(4)
O1 Gd1 N2 C29 -121.1(4)
O1 Gd1 N1 C30 62.3(4)
O1 Gd1 N1 C18 -110.9(4)
O1 C37 C38 F1 76.3(6)
O1 C37 C38 F3 -162.7(5)
O1 C37 C38 F2 -42.7(7)
O3 Gd1 O5 C25 -143.3(5)
O3 Gd1 O1 C37 -8.7(5)
O3 Gd1 O6 C24 100.8(5)
O3 Gd1 O4 C32 -28.4(5)
O3 Gd1 O2 C36 125.4(5)
O3 Gd1 N2 N3 -134.1(3)
O3 Gd1 N2 C29 36.6(5)
O3 Gd1 N1 C30 -159.0(4)
O3 Gd1 N1 C18 27.8(4)
O6 Gd1 O5 C25 -26.8(4)
O6 Gd1 O1 C37 -123.2(5)
O6 Gd1 O3 C33 91.7(5)
O6 Gd1 O4 C32 -147.1(5)
O6 Gd1 O2 C36 21.7(6)
O6 Gd1 N2 N3 -17.5(3)
O6 Gd1 N2 C29 153.2(4)
O6 Gd1 N1 C30 -39.7(5)
O6 Gd1 N1 C18 147.1(4)
O6 C24 C23 S3 -8.9(8)
O6 C24 C23 C7A -165.8(9)
O6 C24 C23 C7 152.8(10)
O4 Gd1 O5 C25 -81.8(5)
O4 Gd1 O1 C37 -49.7(4)
O4 Gd1 O3 C33 28.4(4)
O4 Gd1 O6 C24 164.4(6)
O4 Gd1 O2 C36 49.9(5)
O4 Gd1 N2 N3 31.9(5)
O4 Gd1 N2 C29 -157.4(4)
O4 Gd1 N1 C30 149.1(4)
O4 Gd1 N1 C18 -24.1(6)
O2 Gd1 O5 C25 168.1(4)
O2 Gd1 O1 C37 32.5(4)
O2 Gd1 O3 C33 -53.7(4)
O2 Gd1 O6 C24 -166.6(5)
O2 Gd1 O4 C32 48.6(5)
O2 Gd1 N2 N3 132.7(3)
O2 Gd1 N2 C29 -56.5(4)
O2 Gd1 N1 C30 126.7(4)
O2 Gd1 N1 C18 -46.5(4)
O2 C36 C35 S1 9.1(7)
O2 C36 C35 C3 -166.1(6)
N2 Gd1 O5 C25 62.4(5)
N2 Gd1 O1 C37 151.4(5)
N2 Gd1 O3 C33 -160.2(4)
N2 Gd1 O6 C24 -43.4(5)
N2 Gd1 O4 C32 160.5(4)
N2 Gd1 O2 C36 -94.0(5)
N2 Gd1 N1 C30 -2.3(4)
N2 Gd1 N1 C18 -175.4(5)
N2 N3 C28 C27 -178.7(5)
N2 N3 C28 C13 1.9(9)
N2 C29 C14 C13 0.7(9)
N1 Gd1 O5 C25 127.0(5)
N1 Gd1 O1 C37 96.2(5)
N1 Gd1 O3 C33 -125.2(5)
N1 Gd1 O6 C24 -10.6(6)
N1 Gd1 O4 C32 26.9(6)
N1 Gd1 O2 C36 -142.2(5)
N1 Gd1 N2 N3 -174.3(4)
N1 Gd1 N2 C29 -3.6(4)
N1 C30 C15 C16 -1.2(9)
N1 C30 C29 N2 -9.7(7)
N1 C30 C29 C14 167.8(6)
N1 C18 C17 C16 -2.3(9)
N3 N2 C29 C30 178.4(5)
N3 N2 C29 C14 0.9(8)
C30 N1 C18 C17 0.8(9)
C30 C15 C16 C17 -0.5(9)
C30 C29 C14 C13 -176.7(6)
C2 C3 C35 S1 3.0(7)
C2 C3 C35 C36 178.4(6)
C7A C6A C5A S3 1.6(17)
C4 C37 C38 F1 -101.9(6)
C4 C37 C38 F3 19.1(8)
C4 C37 C38 F2 139.1(5)
C4 C36 C35 S1 -171.6(4)
C4 C36 C35 C3 13.2(10)
C20 S2A C31 S2 3.7(5)
C20 S2A C31 C21A -6.3(11)
C20 S2A C31 C21 -11(4)
C20 S2A C31 C32 -178.1(5)
C20 C21 C31 S2 0.0(12)
C20 C21 C31 S2A 166(5)
C20 C21 C31 C21A -9.3(14)
C20 C21 C31 C32 -179.3(7)
C8 C24 C23 S3 171.4(5)
C8 C24 C23 C7A 14.4(12)
C8 C24 C23 C7 -27.0(13)
C3 C2 C1 S1 0.0(8)
C7 C6 C5 S3 -1.4(16)
C27 N4 C9 C10 -10(2)
C27 N4A C9A C10A 2.6(19)
C27 C12 C11 C10A -14.4(10)
C27 C12 C11 C10 19.8(14)
N4 C27 N4A C9A 65.6(12)
N4 C27 C12 C11 -26.1(10)
N4 C27 C28 N3 -169.6(8)
N4 C27 C28 C13 9.8(12)
N4 C9 C10 C11 0(2)
N4A C27 N4 C9 -100.3(14)
N4A C27 C12 C11 25.1(12)
N4A C27 C28 N3 138.8(7)
N4A C27 C28 C13 -41.8(10)
C6A C7A C23 S3 10.7(13)
C6A C7A C23 C7 -79.0(17)
C6A C7A C23 C24 168.6(9)
C9 C10 C11 C10A 65.1(17)
C9 C10 C11 C12 -4.7(18)
C12 C27 N4 C9 21.6(14)
C12 C27 N4A C9A -17.7(16)
C12 C27 C28 N3 -21.4(9)
C12 C27 C28 C13 158.0(7)
C24 C8 C25 O5 0.7(10)
C24 C8 C25 C26 -178.6(5)
C1 S1 C35 C3 -2.7(6)
C1 S1 C35 C36 -178.7(5)
C1 C2 C3 C35 -2.0(9)
C6 C7 C23 S3 -11.9(13)
C6 C7 C23 C7A 91.2(18)
C6 C7 C23 C24 -174.7(9)
C11 C10A C9A N4A 5(2)
C37 C4 C36 O2 4.8(8)
C37 C4 C36 C35 -174.4(5)
C15 C30 C29 N2 169.6(5)
C15 C30 C29 C14 -12.9(9)
C15 C16 C17 C18 2.1(9)
C5A S3 C5 C6 -80(3)
C5A S3 C23 C7A -8.4(9)
C5A S3 C23 C7 26.4(9)
C5A S3 C23 C24 -168.2(7)
C5 S3 C5A C6A 109(4)
C5 S3 C23 C7A -25.0(9)
C5 S3 C23 C7 9.7(9)
C5 S3 C23 C24 175.2(7)
C29 N2 N3 C28 -2.1(8)
C29 C30 C15 C16 179.6(5)
C36 C4 C37 O1 3.7(9)
C36 C4 C37 C38 -178.4(5)
C25 C8 C24 O6 1.0(9)
C25 C8 C24 C23 -179.3(6)
C28 C27 N4 C9 173.2(10)
C28 C27 N4A C9A -176.8(10)
C28 C27 C12 C11 -178.2(6)
C28 C13 C14 C29 -0.9(10)
C14 C13 C28 N3 -0.3(10)
C14 C13 C28 C27 -179.7(6)
C33 C22 C32 O4 2.8(9)
C33 C22 C32 C31 -177.5(5)
C31 S2 C19 C21A -36(3)
C31 S2 C19 C20 3.2(6)
C31 S2A C20 C21 10(4)
C31 S2A C20 C19 -1.5(6)
C31 C21A C19 S2 131(4)
C31 C21A C19 C20 -13.4(17)
C31 C21 C20 S2A -167(5)
C31 C21 C20 C19 2.1(12)
C19 S2 C31 S2A -4.2(5)
C19 S2 C31 C21A 41(3)
C19 S2 C31 C21 -1.6(8)
C19 S2 C31 C32 177.7(5)
C19 C21A C31 S2 -126(4)
C19 C21A C31 S2A 12.5(18)
C19 C21A C31 C21 13.3(16)
C19 C21A C31 C32 -177.5(8)
C32 C22 C33 O3 0.2(10)
C32 C22 C33 C34 178.9(5)
C18 N1 C30 C15 1.1(8)
C18 N1 C30 C29 -179.6(5)
C35 S1 C1 C2 1.5(6)
C23 S3 C5A C6A 3.9(11)
C23 S3 C5 C6 -5.0(11)
C23 C7A C6A C5A -7.7(18)
C23 C7 C6 C5 8.7(17)
C9A C10A C11 C12 1.0(16)
C9A C10A C11 C10 -126(2)

loop_
_platon_squeeze_void_nr
_platon_squeeze_void_average_x
_platon_squeeze_void_average_y
_platon_squeeze_void_average_z
_platon_squeeze_void_volume
_platon_squeeze_void_count_electrons
_platon_squeeze_void_content
1 0.500 0.284 0.250 137 29 ' '
2 0.500 0.715 0.750 137 29 ' '
